data_4104113
loop_
_publ_author_name
'Vilmal\'i L\'opez-Mej\'ias'
'Jeff W. Kampf'
'Adam J. Matzger'

_publ_section_title
;
 Polymer-Induced Heteronucleation of Tolfenamic Acid: Structural
 Investigation of a Pentamorph
;
_journal_name_full 'Journal of the American Chemical Society'
_journal_page_first 4554
_journal_page_last 4555
_journal_paper_doi 10.1021/ja806289a
_journal_volume 131
_journal_year 2009
_chemical_formula_moiety 'C14 H12 Cl N O2'
_chemical_formula_sum 'C14 H12 Cl N O2'
_chemical_formula_weight 261.70
_chemical_name_systematic
;
 ?
;
_space_group_IT_number 2
_symmetry_cell_setting triclinic
_symmetry_space_group_name_Hall '-P 1'
_symmetry_space_group_name_H-M 'P -1'
_atom_sites_solution_hydrogens geom
_atom_sites_solution_primary direct
_atom_sites_solution_secondary difmap
_audit_creation_method SHELXL-97
_cell_angle_alpha 103.680(2)
_cell_angle_beta 98.253(2)
_cell_angle_gamma 93.038(2)
_cell_formula_units_Z 6
_cell_length_a 7.5237(8)
_cell_length_b 14.3308(16)
_cell_length_c 17.592(2)
_cell_measurement_reflns_used 9878
_cell_measurement_temperature 85(2)
_cell_measurement_theta_max 26.44
_cell_measurement_theta_min 2.50
_cell_volume 1816.4(3)
_computing_cell_refinement 'Bruker SAINT'
_computing_data_collection 'Bruker SMART-APEX'
_computing_data_reduction 'Bruker SAINT'
_computing_molecular_graphics 'Bruker SHELXTL'
_computing_publication_material 'Bruker SHELXTL'
_computing_structure_refinement 'Bruker SHELXTL'
_computing_structure_solution 'Bruker SHELXTL'
_diffrn_ambient_temperature 85(2)
_diffrn_measured_fraction_theta_full 0.997
_diffrn_measured_fraction_theta_max 0.997
_diffrn_measurement_device_type 'CCD area detector'
_diffrn_measurement_method 'phi and omega scans'
_diffrn_radiation_monochromator graphite
_diffrn_radiation_source 'fine-focus sealed tube'
_diffrn_radiation_type MoK\a
_diffrn_radiation_wavelength 0.71073
_diffrn_reflns_av_R_equivalents 0.0815
_diffrn_reflns_av_sigmaI/netI 0.0437
_diffrn_reflns_limit_h_max 9
_diffrn_reflns_limit_h_min -9
_diffrn_reflns_limit_k_max 17
_diffrn_reflns_limit_k_min -17
_diffrn_reflns_limit_l_max 22
_diffrn_reflns_limit_l_min -22
_diffrn_reflns_number 61047
_diffrn_reflns_theta_full 26.48
_diffrn_reflns_theta_max 26.48
_diffrn_reflns_theta_min 1.21
_exptl_absorpt_coefficient_mu 0.308
_exptl_absorpt_correction_T_max 0.9728
_exptl_absorpt_correction_T_min 0.9288
_exptl_absorpt_correction_type multi-scan
_exptl_absorpt_process_details
;
  Blessing, R. Acta Cryst. (1995) A51 33-38.
  Sheldrick, G.  TWINABS  (Version 2007/5), Bruker AXS scaling and
  corrections for twinned crystals University of Gottingen, Germany 2007.
;
_exptl_crystal_colour colorless
_exptl_crystal_density_diffrn 1.435
_exptl_crystal_density_method 'not measured'
_exptl_crystal_description plate
_exptl_crystal_F_000 816
_exptl_crystal_size_max 0.28
_exptl_crystal_size_mid 0.13
_exptl_crystal_size_min 0.09
_refine_diff_density_max 0.808
_refine_diff_density_min -0.590
_refine_diff_density_rms 0.104
_refine_ls_extinction_method none
_refine_ls_goodness_of_fit_ref 1.109
_refine_ls_hydrogen_treatment mixed
_refine_ls_matrix_type full
_refine_ls_number_parameters 515
_refine_ls_number_reflns 7521
_refine_ls_number_restraints 0
_refine_ls_restrained_S_all 1.109
_refine_ls_R_factor_all 0.0888
_refine_ls_R_factor_gt 0.0723
_refine_ls_shift/su_max 0.001
_refine_ls_shift/su_mean 0.000
_refine_ls_structure_factor_coef Fsqd
_refine_ls_weighting_details 'calc w=1/[\s^2^(Fo^2^)+(0.0709P)^2^+3.4080P] where P=(Fo^2^+2Fc^2^)/3'
_refine_ls_weighting_scheme calc
_refine_ls_wR_factor_gt 0.1658
_refine_ls_wR_factor_ref 0.1752
_reflns_number_gt 6236
_reflns_number_total 7521
_reflns_threshold_expression >2sigma(I)
_cod_data_source_file ja806289a_si_002.cif
_cod_data_source_block tolfo2
_cod_original_cell_volume 1816.5(3)
_cod_database_code 4104113

loop_
_symmetry_equiv_pos_as_xyz
'x, y, z'
'-x, -y, -z'

loop_
_atom_site_label
_atom_site_type_symbol
_atom_site_fract_x
_atom_site_fract_y
_atom_site_fract_z
_atom_site_U_iso_or_equiv
_atom_site_adp_type
_atom_site_occupancy
_atom_site_symmetry_multiplicity
_atom_site_calc_flag
_atom_site_refinement_flags
Cl1 Cl 0.43696(12) 0.52796(6) 0.28428(6) 0.0260(2) Uani 1 1 d .
Cl2 Cl 1.11660(12) 0.51283(6) 0.64703(6) 0.0251(2) Uani 1 1 d .
Cl3 Cl 0.81659(12) 0.51666(7) 1.04689(6) 0.0269(2) Uani 1 1 d .
O1 O -0.2255(3) -0.00638(17) 0.02769(14) 0.0202(5) Uani 1 1 d .
H1 H -0.159(7) -0.030(4) -0.007(3) 0.052(15) Uiso 1 1 d .
O2 O 0.0330(3) 0.08283(16) 0.08131(14) 0.0187(5) Uani 1 1 d .
O3 O 0.4299(3) -0.02070(17) 0.34949(14) 0.0182(5) Uani 1 1 d .
H3 H 0.501(5) -0.049(3) 0.320(3) 0.059(17) Uiso 1 1 d .
O4 O 0.6860(3) 0.06890(17) 0.40722(13) 0.0166(5) Uani 1 1 d .
O5 O 0.1120(3) 0.01196(18) 0.69467(14) 0.0200(5) Uani 1 1 d .
H5 H 0.185(7) -0.007(4) 0.664(3) 0.054(16) Uiso 1 1 d .
O6 O 0.3634(3) 0.10774(17) 0.75060(13) 0.0177(5) Uani 1 1 d .
C1 C -0.1256(5) 0.0595(2) 0.08474(19) 0.0158(7) Uani 1 1 d .
C2 C -0.2160(5) 0.1026(2) 0.1519(2) 0.0165(7) Uani 1 1 d .
C3 C -0.3969(5) 0.0723(2) 0.1499(2) 0.0198(7) Uani 1 1 d .
H3A H -0.4570 0.0229 0.1063 0.024 Uiso 1 1 calc R
C4 C -0.4900(5) 0.1126(3) 0.2098(2) 0.0215(8) Uani 1 1 d .
H4A H -0.6127 0.0914 0.2078 0.026 Uiso 1 1 calc R
C5 C -0.4001(5) 0.1853(3) 0.2736(2) 0.0210(7) Uani 1 1 d .
H5A H -0.4631 0.2137 0.3150 0.025 Uiso 1 1 calc R
C6 C -0.2223(5) 0.2164(2) 0.2774(2) 0.0184(7) Uani 1 1 d .
H6A H -0.1645 0.2661 0.3212 0.022 Uiso 1 1 calc R
C7 C -0.1248(5) 0.1752(2) 0.2169(2) 0.0177(7) Uani 1 1 d .
C8 C 0.1587(5) 0.2818(2) 0.2790(2) 0.0193(7) Uani 1 1 d .
C9 C 0.2004(5) 0.2743(3) 0.3567(2) 0.0225(8) Uani 1 1 d .
H9A H 0.1512 0.2205 0.3721 0.027 Uiso 1 1 calc R
C10 C 0.3149(5) 0.3461(3) 0.4119(2) 0.0256(8) Uani 1 1 d .
H10A H 0.3416 0.3422 0.4654 0.031 Uiso 1 1 calc R
C11 C 0.3896(5) 0.4229(3) 0.3889(2) 0.0239(8) Uani 1 1 d .
H11A H 0.4717 0.4707 0.4258 0.029 Uiso 1 1 calc R
C12 C 0.3437(5) 0.4293(2) 0.3119(2) 0.0203(7) Uani 1 1 d .
C13 C 0.2255(4) 0.3610(2) 0.2550(2) 0.0176(7) Uani 1 1 d .
C14 C 0.1711(5) 0.3737(3) 0.1726(2) 0.0228(8) Uani 1 1 d .
H14A H 0.2726 0.3629 0.1434 0.034 Uiso 1 1 calc R
H14B H 0.1367 0.4394 0.1757 0.034 Uiso 1 1 calc R
H14C H 0.0684 0.3272 0.1452 0.034 Uiso 1 1 calc R
C15 C 0.5242(4) 0.0484(2) 0.40620(18) 0.0134(6) Uani 1 1 d .
C16 C 0.4235(4) 0.0984(2) 0.46674(19) 0.0145(7) Uani 1 1 d .
C17 C 0.2389(4) 0.0709(2) 0.4608(2) 0.0168(7) Uani 1 1 d .
H17A H 0.1816 0.0209 0.4171 0.020 Uiso 1 1 calc R
C18 C 0.1391(5) 0.1148(3) 0.5167(2) 0.0215(8) Uani 1 1 d .
H18A H 0.0143 0.0956 0.5117 0.026 Uiso 1 1 calc R
C19 C 0.2249(5) 0.1879(2) 0.5806(2) 0.0184(7) Uani 1 1 d .
H19A H 0.1576 0.2178 0.6200 0.022 Uiso 1 1 calc R
C20 C 0.4049(5) 0.2178(2) 0.5882(2) 0.0187(7) Uani 1 1 d .
H20A H 0.4593 0.2684 0.6320 0.022 Uiso 1 1 calc R
C21 C 0.5089(4) 0.1743(2) 0.53163(19) 0.0143(7) Uani 1 1 d .
C22 C 0.7934(4) 0.2703(2) 0.60430(19) 0.0156(7) Uani 1 1 d .
C23 C 0.8139(4) 0.2491(2) 0.6781(2) 0.0165(7) Uani 1 1 d .
H23A H 0.7497 0.1936 0.6851 0.020 Uiso 1 1 calc R
C24 C 0.9282(5) 0.3092(2) 0.7409(2) 0.0193(7) Uani 1 1 d .
H24A H 0.9428 0.2952 0.7915 0.023 Uiso 1 1 calc R
C25 C 1.0212(5) 0.3895(2) 0.7307(2) 0.0180(7) Uani 1 1 d .
H25A H 1.1008 0.4306 0.7738 0.022 Uiso 1 1 calc R
C26 C 0.9980(4) 0.4099(2) 0.6576(2) 0.0180(7) Uani 1 1 d .
C27 C 0.8835(4) 0.3519(2) 0.5920(2) 0.0169(7) Uani 1 1 d .
C28 C 0.8601(5) 0.3760(3) 0.5126(2) 0.0214(8) Uani 1 1 d .
H28A H 0.9619 0.3555 0.4857 0.032 Uiso 1 1 calc R
H28B H 0.8556 0.4458 0.5202 0.032 Uiso 1 1 calc R
H28C H 0.7476 0.3425 0.4803 0.032 Uiso 1 1 calc R
C29 C 0.2056(5) 0.0807(2) 0.75185(19) 0.0156(7) Uani 1 1 d .
C30 C 0.1051(4) 0.1221(2) 0.81569(19) 0.0149(7) Uani 1 1 d .
C31 C -0.0769(4) 0.0906(2) 0.8092(2) 0.0163(7) Uani 1 1 d .
H31A H -0.1330 0.0431 0.7634 0.020 Uiso 1 1 calc R
C32 C -0.1763(5) 0.1263(2) 0.8673(2) 0.0188(7) Uani 1 1 d .
H32A H -0.2995 0.1037 0.8622 0.023 Uiso 1 1 calc R
C33 C -0.0932(5) 0.1967(2) 0.9342(2) 0.0182(7) Uani 1 1 d .
H33A H -0.1609 0.2219 0.9748 0.022 Uiso 1 1 calc R
C34 C 0.0844(4) 0.2300(2) 0.94215(19) 0.0165(7) Uani 1 1 d .
H34A H 0.1372 0.2786 0.9878 0.020 Uiso 1 1 calc R
C35 C 0.1897(4) 0.1932(2) 0.88379(19) 0.0150(7) Uani 1 1 d .
C36 C 0.4732(4) 0.2794(2) 0.96397(19) 0.0176(7) Uani 1 1 d .
C37 C 0.4738(5) 0.2455(2) 1.0320(2) 0.0183(7) Uani 1 1 d .
H37A H 0.4032 0.1875 1.0294 0.022 Uiso 1 1 calc R
C38 C 0.5759(5) 0.2953(3) 1.1033(2) 0.0196(7) Uani 1 1 d .
H38A H 0.5750 0.2719 1.1494 0.023 Uiso 1 1 calc R
C39 C 0.6787(5) 0.3789(3) 1.1070(2) 0.0220(8) Uani 1 1 d .
H39A H 0.7470 0.4145 1.1559 0.026 Uiso 1 1 calc R
C40 C 0.6816(5) 0.4108(2) 1.0392(2) 0.0189(7) Uani 1 1 d .
C41 C 0.5810(4) 0.3629(2) 0.9653(2) 0.0175(7) Uani 1 1 d .
C42 C 0.5861(5) 0.3970(3) 0.8917(2) 0.0249(8) Uani 1 1 d .
H42A H 0.6838 0.3689 0.8652 0.037 Uiso 1 1 calc R
H42B H 0.6071 0.4674 0.9055 0.037 Uiso 1 1 calc R
H42C H 0.4708 0.3769 0.8561 0.037 Uiso 1 1 calc R
N1 N 0.0533(4) 0.2053(2) 0.22111(18) 0.0225(7) Uani 1 1 d .
H1A H 0.092(5) 0.182(3) 0.1766(15) 0.030(11) Uiso 1 1 d .
N2 N 0.6863(4) 0.2052(2) 0.53763(17) 0.0194(6) Uani 1 1 d .
H2A H 0.735(5) 0.177(3) 0.4967(18) 0.042(13) Uiso 1 1 d .
N3 N 0.3667(4) 0.2272(2) 0.89196(17) 0.0192(6) Uani 1 1 d .
H3B H 0.420(5) 0.213(3) 0.8508(16) 0.028(11) Uiso 1 1 d .

loop_
_atom_site_aniso_label
_atom_site_aniso_U_11
_atom_site_aniso_U_22
_atom_site_aniso_U_33
_atom_site_aniso_U_23
_atom_site_aniso_U_13
_atom_site_aniso_U_12
Cl1 0.0227(4) 0.0221(4) 0.0318(5) 0.0029(4) 0.0061(4) 0.0012(3)
Cl2 0.0219(4) 0.0179(4) 0.0334(5) 0.0044(4) 0.0030(4) -0.0023(3)
Cl3 0.0214(4) 0.0227(4) 0.0338(5) 0.0014(4) 0.0065(4) -0.0038(4)
O1 0.0184(12) 0.0213(13) 0.0180(12) -0.0038(10) 0.0091(10) -0.0001(10)
O2 0.0184(12) 0.0169(12) 0.0175(12) -0.0046(9) 0.0076(9) -0.0005(10)
O3 0.0164(12) 0.0197(12) 0.0141(11) -0.0044(9) 0.0037(9) -0.0017(10)
O4 0.0148(11) 0.0207(12) 0.0101(11) -0.0041(9) 0.0024(9) -0.0014(9)
O5 0.0174(12) 0.0232(13) 0.0156(12) -0.0036(10) 0.0047(10) 0.0012(10)
O6 0.0166(12) 0.0208(12) 0.0131(11) -0.0012(9) 0.0032(9) 0.0005(10)
C1 0.0210(17) 0.0131(15) 0.0138(15) 0.0023(12) 0.0052(13) 0.0037(13)
C2 0.0197(17) 0.0134(15) 0.0192(17) 0.0040(13) 0.0096(13) 0.0082(13)
C3 0.0217(18) 0.0146(16) 0.0239(18) 0.0023(14) 0.0088(14) 0.0058(14)
C4 0.0221(18) 0.0207(17) 0.0232(18) 0.0041(14) 0.0088(15) 0.0067(14)
C5 0.0247(18) 0.0212(17) 0.0212(17) 0.0068(14) 0.0122(14) 0.0076(14)
C6 0.0222(17) 0.0181(16) 0.0146(16) -0.0003(13) 0.0069(13) 0.0074(14)
C7 0.0174(16) 0.0173(16) 0.0196(17) 0.0036(13) 0.0070(13) 0.0062(13)
C8 0.0151(16) 0.0183(17) 0.0212(17) -0.0045(13) 0.0060(13) 0.0066(14)
C9 0.0248(19) 0.0228(18) 0.0233(18) 0.0070(14) 0.0099(15) 0.0107(15)
C10 0.0247(19) 0.034(2) 0.0159(17) -0.0003(15) 0.0036(14) 0.0127(16)
C11 0.0175(17) 0.0284(19) 0.0206(18) -0.0056(15) 0.0032(14) 0.0083(15)
C12 0.0159(16) 0.0180(17) 0.0243(18) -0.0012(14) 0.0047(14) 0.0036(14)
C13 0.0128(15) 0.0195(17) 0.0193(17) -0.0020(13) 0.0076(13) 0.0075(13)
C14 0.0224(18) 0.0300(19) 0.0151(17) 0.0027(14) 0.0038(14) 0.0049(15)
C15 0.0133(15) 0.0162(15) 0.0097(15) 0.0018(12) 0.0013(12) 0.0002(12)
C16 0.0145(16) 0.0134(15) 0.0147(15) 0.0025(12) 0.0007(12) 0.0013(12)
C17 0.0165(16) 0.0123(15) 0.0198(17) 0.0010(13) 0.0017(13) 0.0020(13)
C18 0.0146(17) 0.0246(18) 0.0250(19) 0.0054(15) 0.0031(14) 0.0038(14)
C19 0.0163(16) 0.0192(17) 0.0202(17) 0.0027(13) 0.0070(13) 0.0062(13)
C20 0.0156(16) 0.0196(17) 0.0187(17) -0.0003(13) 0.0037(13) 0.0033(13)
C21 0.0141(16) 0.0128(15) 0.0150(16) 0.0021(12) 0.0008(12) 0.0018(12)
C22 0.0106(15) 0.0173(16) 0.0149(16) -0.0040(13) 0.0018(12) 0.0016(13)
C23 0.0145(16) 0.0132(15) 0.0209(17) 0.0005(13) 0.0052(13) 0.0049(13)
C24 0.0223(18) 0.0220(17) 0.0133(16) 0.0015(13) 0.0041(13) 0.0089(14)
C25 0.0168(16) 0.0128(15) 0.0194(17) -0.0049(13) 0.0015(13) 0.0025(13)
C26 0.0145(16) 0.0134(16) 0.0235(18) 0.0002(13) 0.0018(13) 0.0021(13)
C27 0.0115(15) 0.0222(17) 0.0180(16) 0.0038(13) 0.0055(13) 0.0074(13)
C28 0.0180(17) 0.0268(19) 0.0191(17) 0.0043(14) 0.0040(14) 0.0033(14)
C29 0.0189(17) 0.0159(16) 0.0128(15) 0.0043(12) 0.0031(13) 0.0045(13)
C30 0.0152(16) 0.0168(16) 0.0128(15) 0.0022(12) 0.0039(12) 0.0039(13)
C31 0.0136(16) 0.0168(16) 0.0173(16) 0.0022(13) 0.0008(13) 0.0041(13)
C32 0.0176(17) 0.0179(17) 0.0215(17) 0.0045(14) 0.0041(14) 0.0051(13)
C33 0.0175(16) 0.0216(17) 0.0159(16) 0.0021(13) 0.0055(13) 0.0091(14)
C34 0.0182(16) 0.0167(16) 0.0137(15) 0.0015(13) 0.0022(13) 0.0056(13)
C35 0.0132(15) 0.0185(16) 0.0124(15) 0.0027(12) -0.0001(12) 0.0059(13)
C36 0.0139(16) 0.0188(16) 0.0147(16) -0.0062(13) 0.0002(13) 0.0070(13)
C37 0.0160(16) 0.0163(16) 0.0209(17) 0.0012(13) 0.0027(13) 0.0041(13)
C38 0.0184(17) 0.0232(18) 0.0157(16) 0.0020(14) 0.0013(13) 0.0072(14)
C39 0.0169(17) 0.0228(18) 0.0228(18) -0.0015(14) 0.0014(14) 0.0076(14)
C40 0.0164(16) 0.0148(16) 0.0233(18) -0.0025(13) 0.0070(14) 0.0049(13)
C41 0.0129(16) 0.0174(16) 0.0225(17) 0.0017(13) 0.0073(13) 0.0059(13)
C42 0.0244(19) 0.029(2) 0.0227(19) 0.0073(15) 0.0072(15) 0.0043(16)
N1 0.0208(15) 0.0227(16) 0.0193(15) -0.0086(12) 0.0109(12) 0.0010(12)
N2 0.0135(14) 0.0203(15) 0.0172(15) -0.0095(12) 0.0039(11) -0.0020(12)
N3 0.0151(14) 0.0258(16) 0.0132(14) -0.0043(12) 0.0059(11) 0.0012(12)

loop_
_atom_type_symbol
_atom_type_description
_atom_type_scat_dispersion_real
_atom_type_scat_dispersion_imag
_atom_type_scat_source
C C 0.0033 0.0016 'International Tables Vol C Tables 4.2.6.8 and 6.1.1.4'
H H 0.0000 0.0000 'International Tables Vol C Tables 4.2.6.8 and 6.1.1.4'
N N 0.0061 0.0033 'International Tables Vol C Tables 4.2.6.8 and 6.1.1.4'
O O 0.0106 0.0060 'International Tables Vol C Tables 4.2.6.8 and 6.1.1.4'
Cl Cl 0.1484 0.1585 'International Tables Vol C Tables 4.2.6.8 and 6.1.1.4'

loop_
_geom_angle_atom_site_label_1
_geom_angle_atom_site_label_2
_geom_angle_atom_site_label_3
_geom_angle
O2 C1 O1 121.5(3)
O2 C1 C2 123.2(3)
O1 C1 C2 115.3(3)
C3 C2 C7 119.7(3)
C3 C2 C1 119.0(3)
C7 C2 C1 121.3(3)
C4 C3 C2 121.4(3)
C3 C4 C5 118.7(3)
C6 C5 C4 121.3(3)
C5 C6 C7 120.7(3)
N1 C7 C6 120.8(3)
N1 C7 C2 121.0(3)
C6 C7 C2 118.1(3)
C9 C8 C13 121.6(3)
C9 C8 N1 119.9(3)
C13 C8 N1 118.5(3)
C8 C9 C10 119.6(4)
C11 C10 C9 120.1(3)
C12 C11 C10 119.1(3)
C11 C12 C13 123.1(3)
C11 C12 Cl1 118.5(3)
C13 C12 Cl1 118.5(3)
C12 C13 C8 116.5(3)
C12 C13 C14 121.3(3)
C8 C13 C14 122.3(3)
O4 C15 O3 121.4(3)
O4 C15 C16 123.1(3)
O3 C15 C16 115.4(3)
C17 C16 C21 119.2(3)
C17 C16 C15 119.5(3)
C21 C16 C15 121.4(3)
C18 C17 C16 121.6(3)
C17 C18 C19 118.6(3)
C20 C19 C18 121.6(3)
C19 C20 C21 120.7(3)
N2 C21 C20 121.0(3)
N2 C21 C16 120.7(3)
C20 C21 C16 118.3(3)
C23 C22 C27 121.9(3)
C23 C22 N2 120.0(3)
C27 C22 N2 118.1(3)
C24 C23 C22 119.4(3)
C25 C24 C23 120.3(3)
C26 C25 C24 119.6(3)
C25 C26 C27 122.6(3)
C25 C26 Cl2 118.3(3)
C27 C26 Cl2 119.1(3)
C26 C27 C22 116.2(3)
C26 C27 C28 121.6(3)
C22 C27 C28 122.2(3)
O6 C29 O5 122.1(3)
O6 C29 C30 123.7(3)
O5 C29 C30 114.2(3)
C31 C30 C35 119.5(3)
C31 C30 C29 119.4(3)
C35 C30 C29 121.1(3)
C32 C31 C30 121.7(3)
C31 C32 C33 118.8(3)
C34 C33 C32 121.1(3)
C33 C34 C35 121.0(3)
N3 C35 C34 120.7(3)
N3 C35 C30 121.4(3)
C34 C35 C30 117.9(3)
C37 C36 C41 120.9(3)
C37 C36 N3 119.5(3)
C41 C36 N3 119.6(3)
C38 C37 C36 120.7(3)
C39 C38 C37 119.7(3)
C38 C39 C40 119.4(3)
C39 C40 C41 123.2(3)
C39 C40 Cl3 117.6(3)
C41 C40 Cl3 119.2(3)
C36 C41 C40 116.0(3)
C36 C41 C42 120.9(3)
C40 C41 C42 123.1(3)
C7 N1 C8 127.5(3)
C21 N2 C22 126.1(3)
C35 N3 C36 124.9(3)

loop_
_geom_bond_atom_site_label_1
_geom_bond_atom_site_label_2
_geom_bond_distance
Cl1 C12 1.745(4)
Cl2 C26 1.745(4)
Cl3 C40 1.747(4)
O1 C1 1.313(4)
O2 C1 1.235(4)
O3 C15 1.317(4)
O4 C15 1.233(4)
O5 C29 1.316(4)
O6 C29 1.234(4)
C1 C2 1.472(4)
C2 C3 1.400(5)
C2 C7 1.414(5)
C3 C4 1.379(5)
C4 C5 1.398(5)
C5 C6 1.374(5)
C6 C7 1.411(5)
C7 N1 1.372(4)
C8 C9 1.388(5)
C8 C13 1.396(5)
C8 N1 1.420(4)
C9 C10 1.391(5)
C10 C11 1.378(6)
C11 C12 1.376(5)
C12 C13 1.393(5)
C13 C14 1.504(5)
C15 C16 1.466(4)
C16 C17 1.406(5)
C16 C21 1.424(4)
C17 C18 1.376(5)
C18 C19 1.394(5)
C19 C20 1.377(5)
C20 C21 1.404(5)
C21 N2 1.365(4)
C22 C23 1.391(5)
C22 C27 1.397(5)
C22 N2 1.424(4)
C23 C24 1.379(5)
C24 C25 1.377(5)
C25 C26 1.374(5)
C26 C27 1.396(5)
C27 C28 1.505(5)
C29 C30 1.470(4)
C30 C31 1.399(5)
C30 C35 1.419(4)
C31 C32 1.370(5)
C32 C33 1.397(5)
C33 C34 1.371(5)
C34 C35 1.408(5)
C35 N3 1.369(4)
C36 C37 1.394(5)
C36 C41 1.402(5)
C36 N3 1.416(4)
C37 C38 1.384(5)
C38 C39 1.374(5)
C39 C40 1.377(5)
C40 C41 1.405(5)
C41 C42 1.493(5)

loop_
_geom_hbond_atom_site_label_D
_geom_hbond_atom_site_label_H
_geom_hbond_atom_site_label_A
_geom_hbond_distance_DH
_geom_hbond_distance_HA
_geom_hbond_distance_DA
_geom_hbond_angle_DHA
_geom_hbond_site_symmetry_A
N1 H1A O2 0.87(3) 1.90(3) 2.641(4) 142(4) .
N2 H2A O4 0.87(3) 1.91(3) 2.637(3) 140(4) .
N3 H3B O6 0.86(3) 2.01(3) 2.660(4) 132(3) .
O5 H5 O4 0.83(6) 1.80(6) 2.618(3) 169(5) 2_656
O1 H1 O2 0.87(6) 1.77(6) 2.636(3) 177(5) 2
O3 H3 O6 0.85(4) 1.80(5) 2.651(3) 175(5) 2_656
